data_4325467
loop_
_publ_author_name
'Eric S. Wiedner'
'Kimberley J. Gallagher'
'Marc J. A. Johnson'
'Jeff W. Kampf'

_publ_section_title
;
 Synthesis of Molybdenum Nitrido Complexes for Triple-Bond Metathesis of
 Alkynes and Nitriles
;
_journal_name_full 'Inorganic Chemistry'
_journal_page_first 5936
_journal_page_last 5945
_journal_paper_doi 10.1021/ic1024247
_journal_volume 50
_journal_year 2011
_chemical_formula_moiety 'C38 H58 Mo N2 O3, C2 H3 N'
_chemical_formula_sum 'C40 H61 Mo N3 O3'
_chemical_formula_weight 727.86
_chemical_name_systematic
;
 ?
;
_space_group_IT_number 14
_symmetry_cell_setting monoclinic
_symmetry_space_group_name_Hall '-P 2yn'
_symmetry_space_group_name_H-M 'P 1 21/n 1'
_atom_sites_solution_hydrogens geom
_atom_sites_solution_primary direct
_atom_sites_solution_secondary difmap
_audit_creation_method SHELXL-97
_cell_angle_alpha 90.00
_cell_angle_beta 114.7800(10)
_cell_angle_gamma 90.00
_cell_formula_units_Z 4
_cell_length_a 17.0283(9)
_cell_length_b 13.2624(7)
_cell_length_c 19.0848(10)
_cell_measurement_reflns_used 9793
_cell_measurement_temperature 85(2)
_cell_measurement_theta_max 29.96
_cell_measurement_theta_min 2.35
_cell_volume 3913.2(4)
_computing_cell_refinement 'Bruker SAINT'
_computing_data_collection 'Bruker SMART-APEX'
_computing_data_reduction 'Bruker SAINT'
_computing_molecular_graphics 'Bruker SHELXTL'
_computing_publication_material 'Bruker SHELXTL'
_computing_structure_refinement 'SHELXL-97 (Sheldrick, 2008)'
_computing_structure_solution 'SHELXS-97 (Sheldrick, 2008)'
_diffrn_ambient_temperature 85(2)
_diffrn_measured_fraction_theta_full 1.000
_diffrn_measured_fraction_theta_max 1.000
_diffrn_measurement_device_type 'CCD area detector'
_diffrn_measurement_method 'phi and omega scans'
_diffrn_radiation_monochromator graphite
_diffrn_radiation_source 'fine-focus sealed tube'
_diffrn_radiation_type MoK\a
_diffrn_radiation_wavelength 0.71073
_diffrn_reflns_av_R_equivalents 0.0538
_diffrn_reflns_av_sigmaI/netI 0.0170
_diffrn_reflns_limit_h_max 23
_diffrn_reflns_limit_h_min -23
_diffrn_reflns_limit_k_max 18
_diffrn_reflns_limit_k_min -18
_diffrn_reflns_limit_l_max 26
_diffrn_reflns_limit_l_min -26
_diffrn_reflns_number 190801
_diffrn_reflns_theta_full 29.61
_diffrn_reflns_theta_max 29.61
_diffrn_reflns_theta_min 1.35
_exptl_absorpt_coefficient_mu 0.374
_exptl_absorpt_correction_T_max 0.9190
_exptl_absorpt_correction_T_min 0.8711
_exptl_absorpt_correction_type multi-scan
_exptl_absorpt_process_details
;
  Blessing, R. Acta Cryst. (1995) A51 33-38.
  Sheldrick, G.  SADABS (Version 2008/4) Bruker AXS area
  detector absorption and other corrections, University of
  Gottingen, Germany 2008.
;
_exptl_crystal_colour purple
_exptl_crystal_density_diffrn 1.235
_exptl_crystal_description block
_exptl_crystal_F_000 1552
_exptl_crystal_size_max 0.38
_exptl_crystal_size_mid 0.32
_exptl_crystal_size_min 0.23
_refine_diff_density_max 0.794
_refine_diff_density_min -0.560
_refine_diff_density_rms 0.058
_refine_ls_extinction_method none
_refine_ls_goodness_of_fit_ref 1.072
_refine_ls_hydrogen_treatment mixed
_refine_ls_matrix_type full
_refine_ls_number_parameters 461
_refine_ls_number_reflns 11005
_refine_ls_number_restraints 0
_refine_ls_restrained_S_all 1.072
_refine_ls_R_factor_all 0.0286
_refine_ls_R_factor_gt 0.0261
_refine_ls_shift/su_max 0.003
_refine_ls_shift/su_mean 0.000
_refine_ls_structure_factor_coef Fsqd
_refine_ls_weighting_details 'calc w=1/[\s^2^(Fo^2^)+(0.0400P)^2^+1.6849P] where P=(Fo^2^+2Fc^2^)/3'
_refine_ls_weighting_scheme calc
_refine_ls_wR_factor_gt 0.0721
_refine_ls_wR_factor_ref 0.0747
_reflns_number_gt 10231
_reflns_number_total 11005
_reflns_threshold_expression >2sigma(I)
_cod_data_source_file ic1024247_si_002_1.cif
_cod_data_source_block ew1743
_cod_database_code 4325467

loop_
_symmetry_equiv_pos_as_xyz
'x, y, z'
'-x+1/2, y+1/2, -z+1/2'
'-x, -y, -z'
'x-1/2, -y-1/2, z-1/2'

loop_
_atom_site_label
_atom_site_type_symbol
_atom_site_fract_x
_atom_site_fract_y
_atom_site_fract_z
_atom_site_U_iso_or_equiv
_atom_site_adp_type
_atom_site_occupancy
_atom_site_symmetry_multiplicity
_atom_site_calc_flag
_atom_site_refinement_flags
_atom_site_disorder_assembly
_atom_site_disorder_group
Mo1 Mo 0.718673(6) 0.117867(7) 0.418453(5) 0.01581(4) Uani 1 1 d . . .
N1 n 0.70203(7) 0.15817(8) 0.33150(6) 0.0234(2) Uani 1 1 d . . .
N2 n 0.85251(7) 0.19065(8) 0.47420(6) 0.0234(2) Uani 1 1 d . . .
H2A H 0.8416(11) 0.2537(14) 0.4600(10) 0.031(4) Uiso 1 1 d . . .
N3 n 0.56797(13) -0.10887(13) 0.05715(11) 0.0364(5) Uani 0.729(3) 1 d P A 1
N3A n 0.4150(3) 0.0964(4) -0.0116(4) 0.0412(14) Uani 0.271(3) 1 d P A 2
O1 O 0.68981(6) 0.23254(6) 0.46530(5) 0.02085(16) Uani 1 1 d . . .
O2 O 0.78738(5) -0.00274(6) 0.44204(5) 0.01964(15) Uani 1 1 d . . .
O3 O 0.61334(5) 0.04468(6) 0.39889(5) 0.01851(15) Uani 1 1 d . . .
C1 C 0.67917(7) 0.27460(8) 0.52557(7) 0.0191(2) Uani 1 1 d . . .
C2 C 0.68673(7) 0.21748(9) 0.59053(7) 0.0204(2) Uani 1 1 d . . .
C3 C 0.67454(8) 0.26689(10) 0.64980(7) 0.0254(2) Uani 1 1 d . . .
H3A H 0.6793 0.2298 0.6940 0.031 Uiso 1 1 calc R . .
C4 C 0.65559(9) 0.36921(10) 0.64552(8) 0.0289(3) Uani 1 1 d . . .
H4A H 0.6479 0.4015 0.6866 0.035 Uiso 1 1 calc R . .
C5 C 0.64798(9) 0.42389(9) 0.58125(8) 0.0272(2) Uani 1 1 d . . .
H5A H 0.6351 0.4938 0.5788 0.033 Uiso 1 1 calc R . .
C6 C 0.65889(8) 0.37842(8) 0.51988(8) 0.0217(2) Uani 1 1 d . . .
C7 C 0.70154(8) 0.10447(9) 0.59457(7) 0.0214(2) Uani 1 1 d . . .
H7A H 0.7264 0.0872 0.5570 0.026 Uiso 1 1 calc R . .
C8 C 0.61494(9) 0.04901(10) 0.56893(8) 0.0276(2) Uani 1 1 d . . .
H8A H 0.5900 0.0623 0.6059 0.041 Uiso 1 1 calc R . .
H8B H 0.6243 -0.0236 0.5668 0.041 Uiso 1 1 calc R . .
H8C H 0.5752 0.0729 0.5177 0.041 Uiso 1 1 calc R . .
C9 C 0.76544(9) 0.06803(10) 0.67429(8) 0.0290(3) Uani 1 1 d . . .
H9A H 0.8209 0.1027 0.6889 0.043 Uiso 1 1 calc R . .
H9B H 0.7740 -0.0048 0.6727 0.043 Uiso 1 1 calc R . .
H9C H 0.7423 0.0829 0.7123 0.043 Uiso 1 1 calc R . .
C10 C 0.64997(9) 0.43830(9) 0.44940(8) 0.0267(2) Uani 1 1 d . . .
H10A H 0.6465 0.3889 0.4086 0.032 Uiso 1 1 calc R . .
C11 C 0.72921(14) 0.50363(17) 0.46658(12) 0.0564(5) Uani 1 1 d . . .
H11A H 0.7344 0.5532 0.5064 0.085 Uiso 1 1 calc R . .
H11B H 0.7233 0.5388 0.4195 0.085 Uiso 1 1 calc R . .
H11C H 0.7810 0.4611 0.4850 0.085 Uiso 1 1 calc R . .
C12 C 0.56710(12) 0.50172(13) 0.41677(11) 0.0453(4) Uani 1 1 d . . .
H12A H 0.5171 0.4584 0.4077 0.068 Uiso 1 1 calc R . .
H12B H 0.5606 0.5326 0.3680 0.068 Uiso 1 1 calc R . .
H12C H 0.5706 0.5547 0.4537 0.068 Uiso 1 1 calc R . .
C13 C 0.81211(7) -0.09685(8) 0.43180(7) 0.01801(19) Uani 1 1 d . . .
C14 C 0.82068(8) -0.12288(9) 0.36389(7) 0.0207(2) Uani 1 1 d . . .
C15 C 0.84026(8) -0.22341(10) 0.35476(7) 0.0254(2) Uani 1 1 d . . .
H15A H 0.8446 -0.2432 0.3087 0.030 Uiso 1 1 calc R . .
C16 C 0.85334(8) -0.29432(9) 0.41188(8) 0.0275(3) Uani 1 1 d . . .
H16A H 0.8659 -0.3623 0.4045 0.033 Uiso 1 1 calc R . .
C17 C 0.84815(8) -0.26619(9) 0.47996(8) 0.0245(2) Uani 1 1 d . . .
H17A H 0.8587 -0.3150 0.5193 0.029 Uiso 1 1 calc R . .
C18 C 0.82771(7) -0.16772(9) 0.49143(7) 0.0195(2) Uani 1 1 d . . .
C19 C 0.80564(8) -0.04598(10) 0.30090(7) 0.0253(2) Uani 1 1 d . . .
H19A H 0.8090 0.0222 0.3244 0.030 Uiso 1 1 calc R . .
C20 C 0.71636(11) -0.05617(16) 0.23671(10) 0.0479(4) Uani 1 1 d . . .
H20A H 0.7116 -0.1209 0.2104 0.072 Uiso 1 1 calc R . .
H20B H 0.7061 -0.0010 0.1997 0.072 Uiso 1 1 calc R . .
H20C H 0.6733 -0.0533 0.2582 0.072 Uiso 1 1 calc R . .
C21 C 0.87427(10) -0.04950(12) 0.26936(9) 0.0358(3) Uani 1 1 d . . .
H21A H 0.8690 -0.1128 0.2412 0.054 Uiso 1 1 calc R . .
H21B H 0.9318 -0.0456 0.3122 0.054 Uiso 1 1 calc R . .
H21C H 0.8662 0.0076 0.2344 0.054 Uiso 1 1 calc R . .
C22 C 0.82604(8) -0.13512(9) 0.56715(7) 0.0217(2) Uani 1 1 d . . .
H22A H 0.7862 -0.0760 0.5562 0.026 Uiso 1 1 calc R . .
C23 C 0.79424(9) -0.21656(11) 0.60575(8) 0.0309(3) Uani 1 1 d . . .
H23A H 0.7355 -0.2371 0.5707 0.046 Uiso 1 1 calc R . .
H23B H 0.7939 -0.1898 0.6535 0.046 Uiso 1 1 calc R . .
H23C H 0.8329 -0.2750 0.6178 0.046 Uiso 1 1 calc R . .
C24 C 0.91673(9) -0.10016(12) 0.62242(8) 0.0305(3) Uani 1 1 d . . .
H24A H 0.9566 -0.1575 0.6358 0.046 Uiso 1 1 calc R . .
H24B H 0.9149 -0.0727 0.6694 0.046 Uiso 1 1 calc R . .
H24C H 0.9366 -0.0479 0.5974 0.046 Uiso 1 1 calc R . .
C25 C 0.53679(7) 0.02027(9) 0.33912(6) 0.0186(2) Uani 1 1 d . . .
C26 C 0.47132(8) 0.09297(9) 0.30622(7) 0.0214(2) Uani 1 1 d . . .
C27 C 0.39253(8) 0.06225(10) 0.24748(7) 0.0251(2) Uani 1 1 d . . .
H27A H 0.3479 0.1106 0.2242 0.030 Uiso 1 1 calc R . .
C28 C 0.37801(8) -0.03694(10) 0.22254(7) 0.0254(2) Uani 1 1 d . . .
H28A H 0.3240 -0.0562 0.1827 0.031 Uiso 1 1 calc R . .
C29 C 0.44292(8) -0.10801(10) 0.25616(7) 0.0234(2) Uani 1 1 d . . .
H29A H 0.4326 -0.1761 0.2392 0.028 Uiso 1 1 calc R . .
C30 C 0.52301(7) -0.08142(9) 0.31438(7) 0.0200(2) Uani 1 1 d . . .
C31 C 0.48331(8) 0.20197(9) 0.33306(7) 0.0239(2) Uani 1 1 d . . .
H31A H 0.5403 0.2079 0.3788 0.029 Uiso 1 1 calc R . .
C32 C 0.48514(10) 0.27001(11) 0.26933(9) 0.0334(3) Uani 1 1 d . . .
H32A H 0.5327 0.2495 0.2563 0.050 Uiso 1 1 calc R . .
H32B H 0.4938 0.3401 0.2872 0.050 Uiso 1 1 calc R . .
H32C H 0.4302 0.2642 0.2235 0.050 Uiso 1 1 calc R . .
C33 C 0.41214(11) 0.23579(11) 0.35735(10) 0.0371(3) Uani 1 1 d . . .
H33A H 0.3558 0.2318 0.3129 0.056 Uiso 1 1 calc R . .
H33B H 0.4230 0.3055 0.3761 0.056 Uiso 1 1 calc R . .
H33C H 0.4122 0.1917 0.3986 0.056 Uiso 1 1 calc R . .
C34 C 0.59197(8) -0.15994(9) 0.35344(7) 0.0237(2) Uani 1 1 d . . .
H34A H 0.6494 -0.1257 0.3711 0.028 Uiso 1 1 calc R . .
C35 C 0.59138(10) -0.24756(10) 0.30091(9) 0.0312(3) Uani 1 1 d . . .
H35A H 0.5405 -0.2900 0.2903 0.047 Uiso 1 1 calc R . .
H35B H 0.6440 -0.2879 0.3266 0.047 Uiso 1 1 calc R . .
H35C H 0.5893 -0.2209 0.2523 0.047 Uiso 1 1 calc R . .
C36 C 0.58359(10) -0.20030(11) 0.42508(8) 0.0334(3) Uani 1 1 d . . .
H36A H 0.5892 -0.1445 0.4605 0.050 Uiso 1 1 calc R . .
H36B H 0.6293 -0.2500 0.4509 0.050 Uiso 1 1 calc R . .
H36C H 0.5269 -0.2323 0.4097 0.050 Uiso 1 1 calc R . .
C37 C 0.88945(9) 0.19140(12) 0.55961(8) 0.0308(3) Uani 1 1 d . . .
H37A H 0.8953 0.1220 0.5787 0.046 Uiso 1 1 calc R . .
H37B H 0.8511 0.2291 0.5766 0.046 Uiso 1 1 calc R . .
H37C H 0.9465 0.2236 0.5800 0.046 Uiso 1 1 calc R . .
C38 C 0.91735(10) 0.15173(12) 0.44806(10) 0.0360(3) Uani 1 1 d . . .
H38A H 0.9715 0.1893 0.4737 0.054 Uiso 1 1 calc R . .
H38B H 0.8956 0.1601 0.3920 0.054 Uiso 1 1 calc R . .
H38C H 0.9278 0.0801 0.4612 0.054 Uiso 1 1 calc R . .
C39 C 0.53648(12) -0.05439(15) 0.08368(11) 0.0294(4) Uani 0.729(3) 1 d P A 1
C40 C 0.49882(12) 0.01785(15) 0.11974(10) 0.0453(4) Uani 0.729(3) 1 d P A 1
H40A H 0.5397 0.0296 0.1734 0.068 Uiso 0.729(3) 1 calc PR A 1
H40B H 0.4449 -0.0097 0.1185 0.068 Uiso 0.729(3) 1 calc PR A 1
H40C H 0.4868 0.0817 0.0913 0.068 Uiso 0.729(3) 1 calc PR A 1
C39A C 0.4545(3) 0.0652(4) 0.0489(4) 0.0362(13) Uani 0.271(3) 1 d P A 2
C40A C 0.49882(12) 0.01785(15) 0.11974(10) 0.0453(4) Uani 0.271(3) 1 d P A 2
H40D H 0.4573 -0.0073 0.1388 0.068 Uiso 0.271(3) 1 calc PR A 2
H40E H 0.5380 0.0662 0.1568 0.068 Uiso 0.271(3) 1 calc PR A 2
H40F H 0.5324 -0.0387 0.1135 0.068 Uiso 0.271(3) 1 calc PR A 2

loop_
_atom_site_aniso_label
_atom_site_aniso_U_11
_atom_site_aniso_U_22
_atom_site_aniso_U_33
_atom_site_aniso_U_23
_atom_site_aniso_U_13
_atom_site_aniso_U_12
Mo1 0.02057(6) 0.01230(5) 0.01630(5) 0.00135(3) 0.00942(4) 0.00145(3)
N1 0.0293(5) 0.0216(5) 0.0228(5) 0.0055(4) 0.0144(4) 0.0046(4)
N2 0.0260(5) 0.0193(5) 0.0276(5) -0.0010(4) 0.0138(4) -0.0016(4)
N3 0.0379(9) 0.0320(9) 0.0296(9) -0.0023(7) 0.0047(7) 0.0027(7)
N3A 0.035(2) 0.033(2) 0.048(3) 0.000(2) 0.009(2) 0.010(2)
O1 0.0270(4) 0.0149(4) 0.0244(4) -0.0014(3) 0.0143(3) 0.0005(3)
O2 0.0238(4) 0.0153(4) 0.0213(4) 0.0014(3) 0.0108(3) 0.0038(3)
O3 0.0216(4) 0.0163(4) 0.0170(3) 0.0002(3) 0.0074(3) -0.0006(3)
C1 0.0200(5) 0.0148(5) 0.0249(5) -0.0043(4) 0.0116(4) -0.0024(4)
C2 0.0214(5) 0.0176(5) 0.0243(5) -0.0041(4) 0.0118(4) -0.0036(4)
C3 0.0286(6) 0.0257(6) 0.0259(6) -0.0046(5) 0.0152(5) -0.0026(5)
C4 0.0325(6) 0.0274(6) 0.0312(7) -0.0107(5) 0.0175(5) -0.0009(5)
C5 0.0296(6) 0.0182(5) 0.0364(7) -0.0074(5) 0.0165(5) 0.0008(4)
C6 0.0228(5) 0.0150(5) 0.0291(6) -0.0033(4) 0.0126(5) -0.0012(4)
C7 0.0280(6) 0.0175(5) 0.0230(5) -0.0006(4) 0.0149(5) -0.0019(4)
C8 0.0367(7) 0.0231(6) 0.0275(6) -0.0048(5) 0.0178(5) -0.0100(5)
C9 0.0345(7) 0.0275(6) 0.0267(6) 0.0030(5) 0.0147(5) 0.0031(5)
C10 0.0321(6) 0.0163(5) 0.0350(6) -0.0001(5) 0.0172(5) 0.0003(4)
C11 0.0566(11) 0.0634(12) 0.0464(10) 0.0058(9) 0.0188(8) -0.0325(10)
C12 0.0569(10) 0.0348(8) 0.0523(10) 0.0160(7) 0.0306(8) 0.0227(7)
C13 0.0172(5) 0.0160(5) 0.0198(5) -0.0009(4) 0.0067(4) 0.0017(4)
C14 0.0198(5) 0.0216(5) 0.0202(5) -0.0012(4) 0.0079(4) 0.0023(4)
C15 0.0242(5) 0.0239(6) 0.0275(6) -0.0070(5) 0.0102(5) 0.0019(4)
C16 0.0261(6) 0.0177(5) 0.0372(7) -0.0050(5) 0.0117(5) 0.0024(4)
C17 0.0233(5) 0.0169(5) 0.0312(6) 0.0027(4) 0.0095(5) 0.0030(4)
C18 0.0175(5) 0.0175(5) 0.0219(5) 0.0011(4) 0.0066(4) 0.0012(4)
C19 0.0285(6) 0.0282(6) 0.0223(5) 0.0014(4) 0.0138(5) 0.0047(5)
C20 0.0309(7) 0.0674(12) 0.0350(8) 0.0199(8) 0.0034(6) -0.0053(7)
C21 0.0357(7) 0.0394(8) 0.0408(8) 0.0026(6) 0.0245(6) 0.0008(6)
C22 0.0222(5) 0.0217(5) 0.0203(5) 0.0037(4) 0.0080(4) 0.0031(4)
C23 0.0329(6) 0.0333(7) 0.0246(6) 0.0086(5) 0.0101(5) -0.0024(5)
C24 0.0284(6) 0.0367(7) 0.0248(6) -0.0054(5) 0.0096(5) -0.0049(5)
C25 0.0202(5) 0.0206(5) 0.0160(5) 0.0014(4) 0.0084(4) -0.0012(4)
C26 0.0237(5) 0.0225(5) 0.0193(5) 0.0037(4) 0.0104(4) 0.0019(4)
C27 0.0222(5) 0.0298(6) 0.0225(5) 0.0051(5) 0.0088(4) 0.0033(5)
C28 0.0210(5) 0.0334(6) 0.0206(5) 0.0005(5) 0.0074(4) -0.0027(5)
C29 0.0228(5) 0.0257(6) 0.0217(5) -0.0030(4) 0.0094(5) -0.0038(4)
C30 0.0213(5) 0.0203(5) 0.0192(5) -0.0001(4) 0.0092(4) -0.0011(4)
C31 0.0266(5) 0.0196(5) 0.0259(6) 0.0048(4) 0.0116(5) 0.0047(4)
C32 0.0422(8) 0.0252(6) 0.0398(7) 0.0078(5) 0.0240(6) 0.0007(5)
C33 0.0501(9) 0.0263(6) 0.0496(9) 0.0025(6) 0.0353(8) 0.0034(6)
C34 0.0219(5) 0.0177(5) 0.0278(6) -0.0037(4) 0.0067(4) -0.0014(4)
C35 0.0366(7) 0.0214(6) 0.0350(7) -0.0053(5) 0.0144(6) 0.0005(5)
C36 0.0411(7) 0.0278(6) 0.0234(6) 0.0026(5) 0.0057(5) 0.0063(6)
C37 0.0252(6) 0.0367(7) 0.0282(6) -0.0005(5) 0.0090(5) -0.0003(5)
C38 0.0320(7) 0.0370(7) 0.0492(8) -0.0118(6) 0.0270(7) -0.0097(6)
C39 0.0269(8) 0.0308(9) 0.0258(8) 0.0060(7) 0.0064(7) -0.0022(7)
C40 0.0428(8) 0.0607(11) 0.0427(9) 0.0193(8) 0.0281(7) 0.0160(8)
C39A 0.028(2) 0.030(3) 0.056(4) 0.005(2) 0.023(2) 0.005(2)
C40A 0.0428(8) 0.0607(11) 0.0427(9) 0.0193(8) 0.0281(7) 0.0160(8)

loop_
_atom_type_symbol
_atom_type_description
_atom_type_scat_dispersion_real
_atom_type_scat_dispersion_imag
_atom_type_scat_source
C C 0.0033 0.0016 'International Tables Vol C Tables 4.2.6.8 and 6.1.1.4'
H H 0.0000 0.0000 'International Tables Vol C Tables 4.2.6.8 and 6.1.1.4'
N N 0.0061 0.0033 'International Tables Vol C Tables 4.2.6.8 and 6.1.1.4'
O O 0.0106 0.0060 'International Tables Vol C Tables 4.2.6.8 and 6.1.1.4'
Mo Mo -1.6832 0.6857 'International Tables Vol C Tables 4.2.6.8 and 6.1.1.4'

loop_
_geom_angle_atom_site_label_1
_geom_angle_atom_site_label_2
_geom_angle_atom_site_label_3
_geom_angle
N1 Mo1 O2 109.65(4)
N1 Mo1 O1 103.93(4)
O2 Mo1 O1 142.79(4)
N1 Mo1 O3 102.35(5)
O2 Mo1 O3 92.97(3)
O1 Mo1 O3 95.12(4)
N1 Mo1 N2 92.79(5)
O2 Mo1 N2 81.49(4)
O1 Mo1 N2 81.34(4)
O3 Mo1 N2 164.85(4)
C37 N2 C38 109.89(11)
C37 N2 Mo1 113.31(8)
C38 N2 Mo1 115.75(8)
C1 O1 Mo1 150.14(8)
C13 O2 Mo1 158.04(8)
C25 O3 Mo1 139.91(7)
O1 C1 C2 121.89(10)
O1 C1 C6 116.79(11)
C2 C1 C6 121.32(11)
C3 C2 C1 118.02(11)
C3 C2 C7 120.06(11)
C1 C2 C7 121.79(10)
C4 C3 C2 121.38(12)
C5 C4 C3 119.82(12)
C4 C5 C6 121.40(12)
C5 C6 C1 118.06(12)
C5 C6 C10 121.29(11)
C1 C6 C10 120.65(11)
C2 C7 C9 113.34(10)
C2 C7 C8 109.92(10)
C9 C7 C8 110.71(10)
C6 C10 C11 110.99(12)
C6 C10 C12 112.41(11)
C11 C10 C12 110.97(14)
O2 C13 C14 121.10(10)
O2 C13 C18 117.44(10)
C14 C13 C18 121.46(10)
C15 C14 C13 118.01(11)
C15 C14 C19 120.76(11)
C13 C14 C19 121.19(10)
C16 C15 C14 121.03(12)
C15 C16 C17 120.09(11)
C16 C17 C18 121.12(12)
C17 C18 C13 118.19(11)
C17 C18 C22 121.46(11)
C13 C18 C22 120.30(10)
C20 C19 C14 111.25(12)
C20 C19 C21 110.84(12)
C14 C19 C21 112.99(11)
C18 C22 C23 114.12(11)
C18 C22 C24 109.00(10)
C23 C22 C24 109.91(11)
O3 C25 C26 120.76(10)
O3 C25 C30 118.16(10)
C26 C25 C30 120.96(11)
C27 C26 C25 118.15(11)
C27 C26 C31 119.67(11)
C25 C26 C31 122.17(11)
C28 C27 C26 121.61(12)
C27 C28 C29 119.54(11)
C28 C29 C30 121.29(12)
C29 C30 C25 118.44(11)
C29 C30 C34 121.09(11)
C25 C30 C34 120.39(10)
C26 C31 C32 109.82(11)
C26 C31 C33 111.62(11)
C32 C31 C33 110.53(11)
C30 C34 C36 109.73(10)
C30 C34 C35 114.15(11)
C36 C34 C35 110.00(11)
N3 C39 C40 177.9(2)

loop_
_geom_bond_atom_site_label_1
_geom_bond_atom_site_label_2
_geom_bond_distance
Mo1 N1 1.6509(10)
Mo1 O2 1.9206(8)
Mo1 O1 1.9292(8)
Mo1 O3 1.9333(8)
Mo1 N2 2.2859(11)
N2 C37 1.4809(17)
N2 C38 1.4819(17)
N3 C39 1.137(3)
N3A C39A 1.142(8)
O1 C1 1.3572(13)
O2 C13 1.3573(13)
O3 C25 1.3634(13)
C1 C2 1.4120(16)
C1 C6 1.4127(15)
C2 C3 1.3960(16)
C2 C7 1.5165(16)
C3 C4 1.3892(18)
C4 C5 1.384(2)
C5 C6 1.3971(17)
C6 C10 1.5140(18)
C7 C9 1.5313(18)
C7 C8 1.5329(17)
C10 C11 1.519(2)
C10 C12 1.533(2)
C13 C14 1.4066(16)
C13 C18 1.4128(16)
C14 C15 1.4029(16)
C14 C19 1.5142(17)
C15 C16 1.3853(19)
C16 C17 1.3898(19)
C17 C18 1.3922(16)
C18 C22 1.5199(17)
C19 C20 1.506(2)
C19 C21 1.5231(18)
C22 C23 1.5288(18)
C22 C24 1.5320(18)
C25 C26 1.4071(16)
C25 C30 1.4155(16)
C26 C27 1.4008(17)
C26 C31 1.5186(17)
C27 C28 1.3855(19)
C28 C29 1.3883(18)
C29 C30 1.3958(16)
C30 C34 1.5117(17)
C31 C32 1.5251(18)
C31 C33 1.5349(18)
C34 C36 1.5297(19)
C34 C35 1.5321(17)
C39 C40 1.474(3)

loop_
_geom_hbond_atom_site_label_D
_geom_hbond_atom_site_label_H
_geom_hbond_atom_site_label_A
_geom_hbond_distance_DH
_geom_hbond_distance_HA
_geom_hbond_distance_DA
_geom_hbond_angle_DHA
_geom_hbond_site_symmetry_A
N2 H2A N3A 0.875(18) 2.289(19) 2.990(5) 137.1(15) 4_666
N2 H2A N3 0.875(18) 2.494(18) 3.153(2) 132.6(15) 2_655
